data_7117696
loop_
_publ_author_name
'C. Hering-Junghans'
'A. Schulz'
'A. Villinger'

_publ_section_title
;
 A neutral low-coordinate heterocyclic bismuth-in species
;
_journal_name_full Chem.Commun.
_journal_page_first 13834
_journal_paper_doi 10.1039/C5cc04516A
_journal_volume 51
_journal_year 2015
_chemical_formula_moiety 'C72 H66 Bi Cl3 N2 Sn, 2(C6 H5 F)'
_chemical_formula_sum 'C84 H76 Bi Cl3 F2 N2 Sn'
_chemical_formula_weight 1585.48
_chemical_name_systematic
;
 ?
;
_space_group_crystal_system orthorhombic
_space_group_IT_number 33
_space_group_name_Hall 'P 2c -2n'
_space_group_name_H-M_alt 'P n a 21'
_symmetry_space_group_name_Hall 'P 2c -2n'
_symmetry_space_group_name_H-M 'P n a 21'
_atom_sites_solution_hydrogens geom
_audit_creation_method SHELXL-2013
_audit_update_record
;
2015-05-31 deposited with the CCDC.
2015-07-23 downloaded from the CCDC.
;
_cell_angle_alpha 90
_cell_angle_beta 90
_cell_angle_gamma 90
_cell_formula_units_Z 4
_cell_length_a 21.3654(9)
_cell_length_b 31.1166(11)
_cell_length_c 10.7124(4)
_cell_measurement_reflns_used 2771
_cell_measurement_temperature 173(2)
_cell_measurement_theta_max 19.89
_cell_measurement_theta_min 2.23
_cell_volume 7121.8(5)
_computing_cell_refinement 'Bruker Apex V7.51A'
_computing_data_collection 'Bruker Apex V7.51A'
_computing_data_reduction 'Bruker SAINT'
_computing_molecular_graphics 'ORTEP-3v2.01 (Farrugia, 1997)'
_computing_publication_material SHELXL-2013
_computing_structure_refinement 'SHELXL-2013 (Sheldrick, 2013)'
_computing_structure_solution 'SHELXS-2013 (Sheldrick, 2013)'
_diffrn_ambient_temperature 173(2)
_diffrn_measured_fraction_theta_full 0.999
_diffrn_measured_fraction_theta_max 0.999
_diffrn_measurement_device_type 'Bruker Apex Kappa-II CCD-diffractometer'
_diffrn_measurement_method 'phi and omega scans'
_diffrn_radiation_monochromator graphite
_diffrn_radiation_source 'sealed tube'
_diffrn_radiation_type MoK\a
_diffrn_radiation_wavelength 0.71073
_diffrn_reflns_av_R_equivalents 0.1168
_diffrn_reflns_av_unetI/netI 0.2014
_diffrn_reflns_laue_measured_fraction_full 0.999
_diffrn_reflns_laue_measured_fraction_max 0.999
_diffrn_reflns_limit_h_max 28
_diffrn_reflns_limit_h_min -17
_diffrn_reflns_limit_k_max 41
_diffrn_reflns_limit_k_min -36
_diffrn_reflns_limit_l_max 10
_diffrn_reflns_limit_l_min -14
_diffrn_reflns_number 48842
_diffrn_reflns_point_group_measured_fraction_full 0.939
_diffrn_reflns_point_group_measured_fraction_max 0.905
_diffrn_reflns_theta_full 25.242
_diffrn_reflns_theta_max 28.498
_diffrn_reflns_theta_min 2.011
_exptl_absorpt_coefficient_mu 2.982
_exptl_absorpt_correction_T_max 0.7458
_exptl_absorpt_correction_T_min 0.6251
_exptl_absorpt_correction_type multi-scan
_exptl_absorpt_process_details '(SADABS; Sheldrick, 2004)'
_exptl_crystal_colour yellow
_exptl_crystal_density_diffrn 1.479
_exptl_crystal_description plate
_exptl_crystal_F_000 3184
_exptl_crystal_size_max 0.190
_exptl_crystal_size_mid 0.090
_exptl_crystal_size_min 0.020
_refine_diff_density_max 0.935
_refine_diff_density_min -1.459
_refine_diff_density_rms 0.177
_refine_ls_abs_structure_details
;
 Flack x determined using 2634 quotients [(I+)-(I-)]/[(I+)+(I-)]
 (Parsons and Flack (2004), Acta Cryst. A60, s61).
;
_refine_ls_abs_structure_Flack 0.011(5)
_refine_ls_extinction_coef .
_refine_ls_extinction_method none
_refine_ls_goodness_of_fit_ref 0.980
_refine_ls_hydrogen_treatment constr
_refine_ls_matrix_type full
_refine_ls_number_parameters 755
_refine_ls_number_reflns 16347
_refine_ls_number_restraints 47
_refine_ls_restrained_S_all 0.979
_refine_ls_R_factor_all 0.1493
_refine_ls_R_factor_gt 0.0663
_refine_ls_shift/su_max 0.001
_refine_ls_shift/su_mean 0.000
_refine_ls_structure_factor_coef Fsqd
_refine_ls_weighting_details 'w=1/[\s^2^(Fo^2^)] where P=(Fo^2^+2Fc^2^)/3'
_refine_ls_weighting_scheme calc
_refine_ls_wR_factor_gt 0.0990
_refine_ls_wR_factor_ref 0.1232
_reflns_Friedel_coverage 0.722
_reflns_friedel_fraction_full 0.872
_reflns_friedel_fraction_max 0.800
_reflns_number_gt 9163
_reflns_number_total 16347
_reflns_threshold_expression 'I > 2\s(I)'
_cod_data_source_file c5cc04516a2.cif
_cod_data_source_block ch088_4C6H5F_[Cl3SnBi(NtBuAr)2]
_cod_database_code 7117696
_shelx_space_group_comment
;
The symmetry employed for this shelxl refinement is uniquely defined
by the following loop, which should always be used as a source of
symmetry information in preference to the above space-group names.
They are only intended as comments.
;
_shelx_estimated_absorpt_t_min 0.601
_shelx_estimated_absorpt_t_max 0.943
_shelxl_version_number 2013-4

loop_
_space_group_symop_operation_xyz
'x, y, z'
'-x, -y, z+1/2'
'x+1/2, -y+1/2, z'
'-x+1/2, y+1/2, z+1/2'

loop_
_atom_site_label
_atom_site_type_symbol
_atom_site_fract_x
_atom_site_fract_y
_atom_site_fract_z
_atom_site_U_iso_or_equiv
_atom_site_adp_type
_atom_site_occupancy
_atom_site_site_symmetry_order
_atom_site_calc_flag
_atom_site_refinement_flags_posn
_atom_site_refinement_flags_adp
_atom_site_refinement_flags_occupancy
_atom_site_disorder_assembly
_atom_site_disorder_group
Bi1 Bi 0.23979(2) 0.43095(2) 0.48108(5) 0.02181(12) Uani 1 1 d . . . . .
Sn2 Sn 0.22479(4) 0.43702(3) 0.78345(8) 0.0211(2) Uani 1 1 d . . . . .
Cl1 Cl 0.2615(3) 0.49620(12) 0.9037(4) 0.0601(15) Uani 1 1 d . . . . .
Cl2 Cl 0.2824(2) 0.39151(12) 0.9251(3) 0.0391(11) Uani 1 1 d . . . . .
Cl3 Cl 0.12381(19) 0.43035(13) 0.8674(3) 0.0353(9) Uani 1 1 d . . . . .
N1 N 0.2399(5) 0.3913(3) 0.6433(10) 0.022(3) Uani 1 1 d . . . . .
N2 N 0.2118(5) 0.4736(3) 0.6197(11) 0.020(3) Uani 1 1 d . . . . .
C1 C 0.2638(7) 0.3486(4) 0.6563(10) 0.024(3) Uani 1 1 d . . . . .
C2 C 0.3262(7) 0.3380(4) 0.6424(13) 0.020(3) Uani 1 1 d . . . . .
C3 C 0.3465(7) 0.2955(4) 0.6512(12) 0.025(4) Uani 1 1 d . . . . .
H3 H 0.3892 0.2889 0.6354 0.030 Uiso 1 1 calc R U . . .
C4 C 0.3052(8) 0.2627(4) 0.6829(13) 0.034(4) Uani 1 1 d . . . . .
C5 C 0.2432(7) 0.2733(4) 0.7077(12) 0.028(4) Uani 1 1 d . . . . .
H5 H 0.2149 0.2515 0.7336 0.034 Uiso 1 1 calc R U . . .
C6 C 0.2216(7) 0.3162(4) 0.6948(11) 0.021(3) Uani 1 1 d . . . . .
C7 C 0.3728(7) 0.3728(4) 0.6067(12) 0.026(2) Uani 1 1 d . . . . .
H7 H 0.3629 0.3982 0.6607 0.031 Uiso 1 1 calc R U . . .
C8 C 0.3639(6) 0.3881(4) 0.4705(15) 0.026(2) Uani 1 1 d . . . . .
C9 C 0.3807(7) 0.4298(4) 0.4371(12) 0.030(4) Uani 1 1 d . . . . .
H9 H 0.3987 0.4482 0.4982 0.036 Uiso 1 1 calc R U . . .
C10 C 0.3720(8) 0.4447(5) 0.3189(15) 0.038(4) Uani 1 1 d . . . . .
H10 H 0.3844 0.4732 0.2982 0.046 Uiso 1 1 calc R U . . .
C11 C 0.3452(7) 0.4187(5) 0.2290(14) 0.036(4) Uani 1 1 d . . . . .
H11 H 0.3381 0.4294 0.1472 0.044 Uiso 1 1 calc R U . . .
C42 C 0.1967(7) 0.5509(4) 0.6134(13) 0.019(3) Uani 1 1 d . . . . .
C12 C 0.3288(8) 0.3766(5) 0.2600(13) 0.036(4) Uani 1 1 d . . . . .
H12 H 0.3117 0.3581 0.1983 0.043 Uiso 1 1 calc R U . . .
C13 C 0.3376(7) 0.3618(4) 0.3811(14) 0.027(4) Uani 1 1 d . . . . .
H13 H 0.3254 0.3334 0.4024 0.032 Uiso 1 1 calc R U . . .
C14 C 0.4406(7) 0.3612(4) 0.6340(17) 0.030(4) Uani 1 1 d . . . . .
C15 C 0.4798(8) 0.3463(6) 0.5436(18) 0.056(6) Uani 1 1 d . . . . .
H15 H 0.4659 0.3444 0.4595 0.067 Uiso 1 1 calc R U . . .
C16 C 0.5415(10) 0.3335(7) 0.576(2) 0.070(7) Uani 1 1 d . . . . .
H16 H 0.5685 0.3211 0.5153 0.085 Uiso 1 1 calc R U . . .
C17 C 0.5621(10) 0.3394(7) 0.699(3) 0.074(7) Uani 1 1 d . . . . .
H17 H 0.6035 0.3320 0.7235 0.088 Uiso 1 1 calc R U . . .
C18 C 0.5230(10) 0.3552(6) 0.778(2) 0.061(6) Uani 1 1 d . . . . .
H18 H 0.5376 0.3596 0.8605 0.073 Uiso 1 1 calc R U . . .
C19 C 0.4626(9) 0.3663(5) 0.7533(16) 0.047(5) Uani 1 1 d . . . . .
H19 H 0.4363 0.3773 0.8174 0.057 Uiso 1 1 calc R U . . .
C20 C 0.3281(9) 0.2159(4) 0.6938(15) 0.039(5) Uani 1 1 d . . . . .
C21 C 0.3336(11) 0.1981(6) 0.5577(18) 0.086(8) Uani 1 1 d . . . . .
H21A H 0.3591 0.1720 0.5578 0.128 Uiso 1 1 calc R U . . .
H21B H 0.3534 0.2198 0.5043 0.128 Uiso 1 1 calc R U . . .
H21C H 0.2917 0.1915 0.5255 0.128 Uiso 1 1 calc R U . . .
C22 C 0.3965(8) 0.2136(5) 0.7454(17) 0.055(5) Uani 1 1 d . . . . .
H22A H 0.3992 0.2300 0.8233 0.083 Uiso 1 1 calc R U . . .
H22B H 0.4254 0.2259 0.6839 0.083 Uiso 1 1 calc R U . . .
H22C H 0.4078 0.1836 0.7614 0.083 Uiso 1 1 calc R U . . .
C23 C 0.2868(10) 0.1881(6) 0.774(2) 0.099(9) Uani 1 1 d . . . . .
H23A H 0.2714 0.2050 0.8450 0.149 Uiso 1 1 calc R U . . .
H23B H 0.3109 0.1635 0.8051 0.149 Uiso 1 1 calc R U . . .
H23C H 0.2513 0.1778 0.7247 0.149 Uiso 1 1 calc R U . . .
C24 C 0.1526(7) 0.3243(4) 0.7175(12) 0.023(3) Uani 1 1 d . . . . .
H24 H 0.1485 0.3556 0.7365 0.027 Uiso 1 1 calc R U . . .
C25 C 0.1115(8) 0.3159(4) 0.6038(14) 0.033(4) Uani 1 1 d . . . . .
C26 C 0.0513(7) 0.3342(5) 0.5996(14) 0.032(4) Uani 1 1 d . . . . .
H26 H 0.0381 0.3516 0.6676 0.038 Uiso 1 1 calc R U . . .
C27 C 0.0110(8) 0.3280(6) 0.5020(17) 0.048(5) Uani 1 1 d . . . . .
H27 H -0.0286 0.3418 0.5006 0.058 Uiso 1 1 calc R U . . .
C28 C 0.0286(10) 0.3020(6) 0.4080(16) 0.050(5) Uani 1 1 d . . . . .
H28 H -0.0002 0.2955 0.3431 0.060 Uiso 1 1 calc R U . . .
C29 C 0.0866(10) 0.2849(6) 0.4049(15) 0.049(5) Uani 1 1 d . . . . .
H29 H 0.0990 0.2687 0.3339 0.059 Uiso 1 1 calc R U . . .
C30 C 0.1296(9) 0.2905(5) 0.5039(14) 0.044(5) Uani 1 1 d . . . . .
H30 H 0.1696 0.2772 0.5021 0.052 Uiso 1 1 calc R U . . .
C31 C 0.1263(7) 0.3002(5) 0.8323(12) 0.024(4) Uani 1 1 d . . . . .
C32 C 0.1513(8) 0.3110(5) 0.9494(12) 0.036(4) Uani 1 1 d . . . . .
H32 H 0.1839 0.3316 0.9565 0.043 Uiso 1 1 calc R U . . .
C33 C 0.1275(9) 0.2909(5) 1.0536(14) 0.044(5) Uani 1 1 d . . . . .
H33 H 0.1437 0.2986 1.1331 0.052 Uiso 1 1 calc R U . . .
C34 C 0.0811(8) 0.2603(5) 1.0477(14) 0.033(4) Uani 1 1 d . . . . .
H34 H 0.0659 0.2467 1.1211 0.040 Uiso 1 1 calc R U . . .
C35 C 0.0575(9) 0.2499(5) 0.9317(15) 0.046(5) Uani 1 1 d . . . . .
H35 H 0.0248 0.2294 0.9248 0.055 Uiso 1 1 calc R U . . .
C36 C 0.0815(8) 0.2693(5) 0.8250(14) 0.034(4) Uani 1 1 d . . . . .
H36 H 0.0663 0.2607 0.7454 0.040 Uiso 1 1 calc R U . . .
C37 C 0.1722(7) 0.5103(4) 0.6042(10) 0.019(3) Uani 1 1 d . . . . .
C38 C 0.1090(7) 0.5056(4) 0.5750(11) 0.024(3) Uani 1 1 d . . . . .
C39 C 0.0712(7) 0.5405(4) 0.5651(12) 0.021(3) Uani 1 1 d . . . . .
H39 H 0.0285 0.5361 0.5436 0.026 Uiso 1 1 calc R U . . .
C40 C 0.0920(7) 0.5825(4) 0.5849(12) 0.019(2) Uani 1 1 d . . . . .
C41 C 0.1544(7) 0.5867(4) 0.6072(12) 0.024(4) Uani 1 1 d . . . . .
H41 H 0.1709 0.6147 0.6192 0.029 Uiso 1 1 calc R U . . .
C43 C 0.0834(6) 0.4606(4) 0.5371(11) 0.014(3) Uani 1 1 d . . . . .
H43 H 0.0996 0.4398 0.6006 0.017 Uiso 1 1 calc R U . . .
C44 C 0.1123(7) 0.4476(5) 0.4119(13) 0.022(3) Uani 1 1 d . . . . .
C45 C 0.1305(7) 0.4754(4) 0.3187(12) 0.025(4) Uani 1 1 d . . . . .
H45 H 0.1236 0.5052 0.3313 0.030 Uiso 1 1 calc R U . . .
C46 C 0.1579(8) 0.4628(5) 0.2094(13) 0.036(4) Uani 1 1 d . . . . .
H46 H 0.1698 0.4836 0.1490 0.043 Uiso 1 1 calc R U . . .
C47 C 0.1682(7) 0.4194(5) 0.1872(13) 0.033(4) Uani 1 1 d . . . . .
H47 H 0.1870 0.4102 0.1114 0.040 Uiso 1 1 calc R U . . .
C48 C 0.1509(7) 0.3898(5) 0.2765(14) 0.033(4) Uani 1 1 d . . . . .
H48 H 0.1588 0.3601 0.2629 0.040 Uiso 1 1 calc R U . . .
C49 C 0.1216(7) 0.4033(5) 0.3878(13) 0.029(4) Uani 1 1 d . . . . .
H49 H 0.1081 0.3826 0.4470 0.035 Uiso 1 1 calc R U . . .
C50 C 0.0132(7) 0.4557(4) 0.5355(13) 0.020(3) Uani 1 1 d . . . . .
C51 C -0.0182(7) 0.4406(4) 0.6381(17) 0.029(4) Uani 1 1 d . . . . .
H51 H 0.0044 0.4360 0.7134 0.035 Uiso 1 1 calc R U . . .
C52 C -0.0813(7) 0.4318(5) 0.6355(17) 0.034(3) Uani 1 1 d . . . . .
H52 H -0.1012 0.4206 0.7076 0.040 Uiso 1 1 calc R U . . .
C53 C -0.1147(8) 0.4391(4) 0.5320(15) 0.033(4) Uani 1 1 d . . . . .
H53 H -0.1583 0.4333 0.5312 0.040 Uiso 1 1 calc R U . . .
C54 C -0.0857(8) 0.4550(5) 0.4264(14) 0.031(4) Uani 1 1 d . . . . .
H54 H -0.1094 0.4609 0.3534 0.037 Uiso 1 1 calc R U . . .
C55 C -0.0220(7) 0.4622(4) 0.4281(13) 0.027(4) Uani 1 1 d . . . . .
H55 H -0.0018 0.4717 0.3541 0.033 Uiso 1 1 calc R U . . .
C56 C 0.0488(7) 0.6212(4) 0.5757(12) 0.019(2) Uani 1 1 d . . . . .
C57 C 0.0246(8) 0.6247(4) 0.4415(12) 0.040(5) Uani 1 1 d . . . . .
H57A H -0.0047 0.6011 0.4250 0.060 Uiso 1 1 calc R U . . .
H57B H 0.0599 0.6228 0.3833 0.060 Uiso 1 1 calc R U . . .
H57C H 0.0032 0.6522 0.4303 0.060 Uiso 1 1 calc R U . . .
C58 C -0.0070(8) 0.6154(4) 0.6629(15) 0.045(5) Uani 1 1 d . . . . .
H58A H -0.0345 0.5928 0.6301 0.067 Uiso 1 1 calc R U . . .
H58B H -0.0304 0.6424 0.6685 0.067 Uiso 1 1 calc R U . . .
H58C H 0.0079 0.6072 0.7460 0.067 Uiso 1 1 calc R U . . .
C59 C 0.0805(7) 0.6635(4) 0.6115(16) 0.041(4) Uani 1 1 d . . . . .
H59A H 0.0495 0.6867 0.6108 0.062 Uiso 1 1 calc R U . . .
H59B H 0.1137 0.6700 0.5513 0.062 Uiso 1 1 calc R U . . .
H59C H 0.0986 0.6609 0.6952 0.062 Uiso 1 1 calc R U . . .
C60 C 0.2665(8) 0.5596(4) 0.6166(17) 0.023(3) Uani 1 1 d . . . . .
H60 H 0.2862 0.5358 0.6657 0.027 Uiso 1 1 calc R U . . .
C61 C 0.2851(7) 0.6014(5) 0.6790(18) 0.047(5) Uani 1 1 d . . . . .
C62 C 0.2808(10) 0.6034(6) 0.8094(19) 0.063(6) Uani 1 1 d . . . . .
H62 H 0.2656 0.5796 0.8561 0.075 Uiso 1 1 calc R U . . .
C63 C 0.2998(10) 0.6423(7) 0.870(2) 0.075(7) Uani 1 1 d . . . . .
H63 H 0.3001 0.6436 0.9588 0.090 Uiso 1 1 calc R U . . .
C64 C 0.3174(12) 0.6770(7) 0.804(3) 0.097(10) Uani 1 1 d . . . . .
H64 H 0.3287 0.7029 0.8449 0.116 Uiso 1 1 calc R U . . .
C65 C 0.3188(13) 0.6746(7) 0.682(3) 0.097(10) Uani 1 1 d . . . . .
H65 H 0.3304 0.6995 0.6360 0.116 Uiso 1 1 calc R U . . .
C66 C 0.3042(8) 0.6376(5) 0.617(2) 0.067(6) Uani 1 1 d . . . . .
H66 H 0.3075 0.6372 0.5283 0.081 Uiso 1 1 calc R U . . .
C67 C 0.2930(7) 0.5568(4) 0.483(2) 0.038(4) Uani 1 1 d . . . . .
C68 C 0.2559(9) 0.5609(7) 0.3794(19) 0.061(6) Uani 1 1 d . . . . .
H68 H 0.2118 0.5637 0.3880 0.073 Uiso 1 1 calc R U . . .
C69 C 0.2843(9) 0.5609(7) 0.2566(18) 0.072(6) Uani 1 1 d . . . . .
H69 H 0.2593 0.5626 0.1833 0.086 Uiso 1 1 calc R U . . .
C70 C 0.3470(11) 0.5585(5) 0.2493(18) 0.055(6) Uani 1 1 d . . . . .
H70 H 0.3664 0.5598 0.1696 0.066 Uiso 1 1 calc R U . . .
C71 C 0.3825(10) 0.5543(6) 0.349(2) 0.055(6) Uani 1 1 d . . . . .
H71 H 0.4266 0.5521 0.3393 0.066 Uiso 1 1 calc R U . . .
C72 C 0.3570(8) 0.5532(4) 0.465(2) 0.046(4) Uani 1 1 d . . . . .
H72 H 0.3836 0.5499 0.5350 0.055 Uiso 1 1 calc R U . . .
F1 F 0.4789(8) 0.3020(5) 0.2168(13) 0.148(6) Uiso 1 1 d D . . . .
C73 C 0.4249(5) 0.2896(4) 0.1729(12) 0.071(7) Uiso 1 1 d DG . . . .
C74 C 0.3873(6) 0.2654(4) 0.2519(9) 0.070(6) Uiso 1 1 d DG . . . .
H74 H 0.4024 0.2570 0.3317 0.083 Uiso 1 1 calc R U . . .
C75 C 0.3276(6) 0.2533(3) 0.2141(11) 0.071(6) Uiso 1 1 d DG . . . .
H75 H 0.3019 0.2367 0.2680 0.085 Uiso 1 1 calc R U . . .
C76 C 0.3056(5) 0.2654(4) 0.0972(12) 0.078(7) Uiso 1 1 d DG . . . .
H76 H 0.2648 0.2572 0.0714 0.093 Uiso 1 1 calc R U . . .
C77 C 0.3432(6) 0.2897(4) 0.0183(9) 0.083(7) Uiso 1 1 d DG . . . .
H77 H 0.3281 0.2980 -0.0616 0.099 Uiso 1 1 calc R U . . .
C78 C 0.4028(6) 0.3018(4) 0.0561(11) 0.080(7) Uiso 1 1 d DG . . . .
H78 H 0.4285 0.3184 0.0021 0.096 Uiso 1 1 calc R U . . .
F2A F 0.515(2) 0.6025(10) 0.577(3) 0.22(2) Uiso 0.55(3) 1 d D . P A 1
C79A C 0.4987(17) 0.5695(7) 0.644(3) 0.109(16) Uiso 0.55(3) 1 d DG . P A 1
C80A C 0.4582(17) 0.5757(7) 0.744(3) 0.076(13) Uiso 0.55(3) 1 d DG . P A 1
H80A H 0.4492 0.6039 0.7725 0.091 Uiso 0.55(3) 1 calc R U P A 1
C81A C 0.4307(16) 0.5405(10) 0.802(3) 0.063(12) Uiso 0.55(3) 1 d DG . P A 1
H81A H 0.4030 0.5447 0.8706 0.075 Uiso 0.55(3) 1 calc R U P A 1
C82A C 0.4439(19) 0.4991(8) 0.761(4) 0.13(2) Uiso 0.55(3) 1 d DG . P A 1
H82A H 0.4251 0.4751 0.8005 0.155 Uiso 0.55(3) 1 calc R U P A 1
C83A C 0.4844(19) 0.4930(6) 0.661(4) 0.114(18) Uiso 0.55(3) 1 d DG . P A 1
H83A H 0.4934 0.4647 0.6324 0.137 Uiso 0.55(3) 1 calc R U P A 1
C84A C 0.5119(16) 0.5282(9) 0.603(3) 0.078(13) Uiso 0.55(3) 1 d DG . P A 1
H84A H 0.5396 0.5240 0.5343 0.094 Uiso 0.55(3) 1 calc R U P A 1
F2B F 0.5470(17) 0.5646(12) 0.520(3) 0.17(2) Uiso 0.45(3) 1 d D . P A 2
C79B C 0.5097(18) 0.5515(8) 0.607(3) 0.072(16) Uiso 0.45(3) 1 d DG . P A 2
C80B C 0.4819(19) 0.5815(6) 0.686(3) 0.058(14) Uiso 0.45(3) 1 d DG . P A 2
H80B H 0.4891 0.6113 0.6731 0.070 Uiso 0.45(3) 1 calc R U P A 2
C81B C 0.444(2) 0.5679(11) 0.783(3) 0.077(16) Uiso 0.45(3) 1 d DG . P A 2
H81B H 0.4247 0.5884 0.8368 0.092 Uiso 0.45(3) 1 calc R U P A 2
C82B C 0.433(2) 0.5243(12) 0.802(3) 0.12(3) Uiso 0.45(3) 1 d DG . P A 2
H82B H 0.4071 0.5150 0.8683 0.149 Uiso 0.45(3) 1 calc R U P A 2
C83B C 0.461(2) 0.4943(8) 0.723(4) 0.058(14) Uiso 0.45(3) 1 d DG . P A 2
H83B H 0.4539 0.4645 0.7360 0.069 Uiso 0.45(3) 1 calc R U P A 2
C84B C 0.4993(17) 0.5079(7) 0.626(3) 0.045(11) Uiso 0.45(3) 1 d DG . P A 2
H84B H 0.5182 0.4874 0.5723 0.054 Uiso 0.45(3) 1 calc R U P A 2

loop_
_atom_site_aniso_label
_atom_site_aniso_U_11
_atom_site_aniso_U_22
_atom_site_aniso_U_33
_atom_site_aniso_U_23
_atom_site_aniso_U_13
_atom_site_aniso_U_12
Bi1 0.0213(2) 0.0253(2) 0.0188(2) 0.0017(4) 0.0026(3) 0.0039(2)
Sn2 0.0229(6) 0.0215(5) 0.0190(5) -0.0016(5) -0.0012(4) 0.0029(4)
Cl1 0.106(5) 0.036(2) 0.039(2) -0.0019(19) -0.023(3) -0.018(3)
Cl2 0.049(3) 0.044(2) 0.0250(19) -0.0067(17) -0.0143(18) 0.017(2)
Cl3 0.029(2) 0.049(2) 0.027(2) 0.003(2) 0.0049(17) 0.005(2)
N1 0.025(7) 0.020(5) 0.020(6) -0.006(5) 0.006(6) 0.004(5)
N2 0.021(8) 0.019(6) 0.019(6) 0.003(6) 0.001(6) -0.004(5)
C1 0.023(9) 0.037(8) 0.012(8) 0.006(6) -0.001(6) 0.003(8)
C2 0.028(10) 0.024(7) 0.009(7) 0.002(7) -0.004(6) -0.002(7)
C3 0.037(11) 0.024(8) 0.015(8) -0.006(7) 0.004(7) 0.001(7)
C4 0.053(13) 0.019(8) 0.031(9) 0.007(7) -0.015(8) 0.009(8)
C5 0.029(10) 0.022(7) 0.035(8) -0.002(6) -0.004(7) 0.005(7)
C6 0.020(9) 0.026(8) 0.018(7) -0.002(6) -0.001(6) 0.003(6)
C7 0.025(6) 0.036(6) 0.017(6) 0.001(5) 0.008(5) 0.000(5)
C8 0.025(6) 0.036(6) 0.017(6) 0.001(5) 0.008(5) 0.000(5)
C9 0.037(10) 0.023(8) 0.028(9) 0.001(7) 0.012(6) -0.004(8)
C10 0.030(10) 0.031(9) 0.055(12) 0.005(8) 0.004(8) 0.001(7)
C11 0.029(11) 0.055(11) 0.025(9) 0.011(8) 0.001(7) 0.008(8)
C42 0.011(9) 0.027(8) 0.019(8) 0.000(6) 0.004(6) -0.004(6)
C12 0.053(12) 0.036(9) 0.019(9) -0.012(7) -0.006(8) 0.003(8)
C13 0.025(10) 0.021(8) 0.034(9) 0.000(7) 0.009(7) 0.010(7)
C14 0.019(10) 0.025(8) 0.045(9) 0.000(9) -0.001(8) -0.002(7)
C15 0.015(11) 0.083(14) 0.068(14) 0.019(11) 0.003(9) 0.013(10)
C16 0.046(16) 0.072(15) 0.093(17) 0.028(14) 0.023(13) -0.002(12)
C17 0.030(14) 0.070(16) 0.12(2) 0.033(16) -0.022(14) -0.012(11)
C18 0.052(16) 0.058(13) 0.072(15) 0.007(13) -0.028(13) -0.008(11)
C19 0.042(13) 0.051(11) 0.048(13) 0.018(10) -0.008(9) -0.018(9)
C20 0.058(14) 0.017(8) 0.040(10) 0.010(8) 0.003(9) 0.013(8)
C21 0.13(2) 0.054(13) 0.076(15) -0.045(11) -0.034(14) 0.050(14)
C22 0.040(13) 0.039(10) 0.087(15) 0.019(10) -0.006(11) 0.019(9)
C23 0.075(17) 0.063(13) 0.16(2) 0.058(16) 0.062(17) 0.043(12)
C24 0.031(10) 0.015(7) 0.022(8) 0.011(6) 0.000(7) 0.000(6)
C25 0.043(12) 0.018(8) 0.038(11) 0.010(7) 0.006(8) 0.000(8)
C26 0.029(11) 0.039(9) 0.027(10) 0.005(7) 0.005(7) 0.004(8)
C27 0.030(11) 0.059(12) 0.055(15) 0.008(11) 0.000(10) -0.002(9)
C28 0.056(15) 0.053(12) 0.041(11) 0.016(10) -0.018(10) -0.010(11)
C29 0.072(17) 0.052(12) 0.024(10) -0.004(9) -0.002(10) -0.002(11)
C30 0.058(13) 0.046(10) 0.027(11) -0.012(8) 0.004(8) 0.009(9)
C31 0.021(9) 0.037(9) 0.015(8) -0.001(7) -0.003(6) 0.000(7)
C32 0.047(11) 0.034(9) 0.027(11) 0.002(7) -0.003(7) -0.012(8)
C33 0.079(16) 0.030(10) 0.022(9) 0.006(8) 0.005(10) 0.014(10)
C34 0.038(12) 0.040(10) 0.022(9) -0.003(8) -0.001(8) -0.016(9)
C35 0.061(15) 0.031(10) 0.045(11) 0.006(8) 0.007(9) -0.020(9)
C36 0.033(11) 0.036(10) 0.032(10) -0.009(8) 0.006(8) -0.004(8)
C37 0.024(9) 0.025(8) 0.009(8) 0.000(6) -0.001(6) -0.002(7)
C38 0.031(10) 0.028(8) 0.014(7) -0.001(6) 0.010(7) 0.000(7)
C39 0.009(8) 0.030(8) 0.025(8) -0.005(7) -0.007(6) -0.002(7)
C40 0.023(7) 0.010(5) 0.024(5) 0.001(4) 0.005(5) -0.001(4)
C41 0.031(10) 0.020(7) 0.023(9) -0.004(6) 0.006(7) 0.009(7)
C43 0.012(8) 0.021(7) 0.009(7) 0.002(6) -0.006(6) 0.003(6)
C44 0.021(9) 0.027(8) 0.018(8) -0.006(7) -0.001(7) 0.001(7)
C45 0.031(10) 0.015(7) 0.030(9) 0.009(6) 0.006(7) 0.002(7)
C46 0.044(12) 0.045(10) 0.020(8) -0.001(8) 0.013(8) 0.014(9)
C47 0.033(11) 0.052(11) 0.015(8) -0.002(7) 0.006(7) 0.007(8)
C48 0.034(10) 0.041(9) 0.026(9) -0.014(9) 0.003(8) 0.003(7)
C49 0.022(10) 0.032(9) 0.032(9) 0.001(8) -0.005(7) -0.005(7)
C50 0.025(10) 0.010(7) 0.025(8) -0.008(6) 0.003(7) -0.001(6)
C51 0.026(10) 0.025(8) 0.037(8) 0.011(8) 0.000(8) -0.005(7)
C52 0.027(10) 0.038(8) 0.036(8) -0.011(9) 0.003(8) 0.004(9)
C53 0.015(9) 0.024(9) 0.060(11) -0.007(8) 0.004(8) 0.007(7)
C54 0.023(11) 0.042(10) 0.027(9) 0.001(7) -0.006(8) -0.003(8)
C55 0.021(10) 0.034(9) 0.027(8) -0.009(7) -0.001(7) -0.005(7)
C56 0.023(7) 0.010(5) 0.024(5) 0.001(4) 0.005(5) -0.001(4)
C57 0.075(14) 0.015(8) 0.031(11) -0.004(6) -0.009(8) 0.003(8)
C58 0.064(14) 0.011(7) 0.059(13) 0.005(8) 0.023(10) 0.005(8)
C59 0.059(13) 0.020(8) 0.045(11) -0.002(8) -0.004(10) 0.008(8)
C60 0.027(9) 0.005(6) 0.036(9) -0.001(7) 0.009(8) 0.004(7)
C61 0.010(10) 0.031(10) 0.099(17) 0.000(10) -0.003(9) -0.009(7)
C62 0.082(17) 0.037(11) 0.069(15) -0.011(10) -0.032(12) 0.007(10)
C63 0.058(16) 0.079(16) 0.089(16) -0.041(15) -0.028(13) 0.012(13)
C64 0.08(2) 0.024(12) 0.19(3) 0.000(18) 0.00(2) 0.010(11)
C65 0.10(2) 0.042(14) 0.15(3) 0.005(17) 0.03(2) -0.018(14)
C66 0.057(15) 0.029(10) 0.115(18) -0.002(13) -0.012(14) -0.020(9)
C67 0.030(9) 0.022(7) 0.062(10) -0.004(11) -0.009(12) -0.010(6)
C68 0.027(13) 0.093(16) 0.063(14) 0.014(13) 0.006(10) -0.002(11)
C69 0.033(13) 0.124(18) 0.057(14) 0.041(13) 0.016(10) 0.005(13)
C70 0.063(16) 0.040(11) 0.061(14) 0.000(10) 0.023(12) -0.002(10)
C71 0.033(13) 0.053(13) 0.080(16) -0.012(12) 0.015(12) -0.005(10)
C72 0.029(10) 0.051(10) 0.057(12) 0.002(12) -0.016(11) -0.012(7)

loop_
_atom_type_symbol
_atom_type_description
_atom_type_scat_dispersion_real
_atom_type_scat_dispersion_imag
_atom_type_scat_source
C C 0.0033 0.0016 'International Tables Vol C Tables 4.2.6.8 and 6.1.1.4'
H H 0.0000 0.0000 'International Tables Vol C Tables 4.2.6.8 and 6.1.1.4'
N N 0.0061 0.0033 'International Tables Vol C Tables 4.2.6.8 and 6.1.1.4'
Cl Cl 0.1484 0.1585 'International Tables Vol C Tables 4.2.6.8 and 6.1.1.4'
Sn Sn -0.6537 1.4246 'International Tables Vol C Tables 4.2.6.8 and 6.1.1.4'
Bi Bi -4.1077 10.2566 'International Tables Vol C Tables 4.2.6.8 and 6.1.1.4'
F F 0.0171 0.0103 'International Tables Vol C Tables 4.2.6.8 and 6.1.1.4'

loop_
_geom_angle_atom_site_label_1
_geom_angle_atom_site_label_2
_geom_angle_atom_site_label_3
_geom_angle
_geom_angle_site_symmetry_1
_geom_angle_site_symmetry_3
N2 Bi1 N1 77.7(4) . .
N2 Bi1 C49 100.8(4) . .
N1 Bi1 C49 96.5(4) . .
N2 Bi1 C44 78.2(4) . .
N1 Bi1 C44 108.4(4) . .
C49 Bi1 C44 28.7(4) . .
N2 Bi1 Sn2 39.2(3) . .
N1 Bi1 Sn2 39.0(3) . .
C49 Bi1 Sn2 106.2(3) . .
C44 Bi1 Sn2 98.8(3) . .
N1 Sn2 N2 77.9(4) . .
N1 Sn2 Cl3 110.9(3) . .
N2 Sn2 Cl3 104.2(3) . .
N1 Sn2 Cl1 149.7(3) . .
N2 Sn2 Cl1 94.4(3) . .
Cl3 Sn2 Cl1 99.41(17) . .
N1 Sn2 Cl2 88.5(3) . .
N2 Sn2 Cl2 155.1(3) . .
Cl3 Sn2 Cl2 100.13(14) . .
Cl1 Sn2 Cl2 86.88(14) . .
N1 Sn2 Bi1 39.9(3) . .
N2 Sn2 Bi1 38.6(3) . .
Cl3 Sn2 Bi1 117.78(10) . .
Cl1 Sn2 Bi1 123.39(11) . .
Cl2 Sn2 Bi1 122.74(9) . .
C1 N1 Sn2 128.1(8) . .
C1 N1 Bi1 128.1(8) . .
Sn2 N1 Bi1 101.1(4) . .
C37 N2 Bi1 126.6(9) . .
C37 N2 Sn2 127.3(9) . .
Bi1 N2 Sn2 102.2(4) . .
C2 C1 C6 118.5(12) . .
C2 C1 N1 123.8(12) . .
C6 C1 N1 117.6(13) . .
C1 C2 C3 121.3(13) . .
C1 C2 C7 119.3(12) . .
C3 C2 C7 119.2(13) . .
C4 C3 C2 120.9(14) . .
C4 C3 H3 119.6 . .
C2 C3 H3 119.6 . .
C5 C4 C3 118.5(13) . .
C5 C4 C20 120.8(14) . .
C3 C4 C20 120.7(15) . .
C4 C5 C6 120.9(14) . .
C4 C5 H5 119.5 . .
C6 C5 H5 119.5 . .
C1 C6 C5 119.4(13) . .
C1 C6 C24 123.4(12) . .
C5 C6 C24 117.1(12) . .
C2 C7 C14 113.9(12) . .
C2 C7 C8 112.1(12) . .
C14 C7 C8 111.8(12) . .
C2 C7 H7 106.1 . .
C14 C7 H7 106.1 . .
C8 C7 H7 106.1 . .
C13 C8 C9 118.7(14) . .
C13 C8 C7 121.5(12) . .
C9 C8 C7 119.8(13) . .
C10 C9 C8 121.4(15) . .
C10 C9 H9 119.3 . .
C8 C9 H9 119.3 . .
C9 C10 C11 120.3(15) . .
C9 C10 H10 119.8 . .
C11 C10 H10 119.8 . .
C10 C11 C12 119.2(14) . .
C10 C11 H11 120.4 . .
C12 C11 H11 120.4 . .
C37 C42 C41 118.1(13) . .
C37 C42 C60 122.8(12) . .
C41 C42 C60 118.8(11) . .
C13 C12 C11 120.0(14) . .
C13 C12 H12 120.0 . .
C11 C12 H12 120.0 . .
C8 C13 C12 120.4(14) . .
C8 C13 H13 119.8 . .
C12 C13 H13 119.8 . .
C15 C14 C19 119.4(16) . .
C15 C14 C7 122.0(16) . .
C19 C14 C7 118.6(15) . .
C14 C15 C16 119.5(18) . .
C14 C15 H15 120.3 . .
C16 C15 H15 120.3 . .
C17 C16 C15 119(2) . .
C17 C16 H16 120.5 . .
C15 C16 H16 120.5 . .
C18 C17 C16 118(2) . .
C18 C17 H17 121.2 . .
C16 C17 H17 121.2 . .
C17 C18 C19 126(2) . .
C17 C18 H18 117.0 . .
C19 C18 H18 117.0 . .
C18 C19 C14 118.4(18) . .
C18 C19 H19 120.8 . .
C14 C19 H19 120.8 . .
C23 C20 C4 113.5(15) . .
C23 C20 C21 112.1(17) . .
C4 C20 C21 106.7(12) . .
C23 C20 C22 108.7(14) . .
C4 C20 C22 111.4(13) . .
C21 C20 C22 104.2(16) . .
C20 C21 H21A 109.5 . .
C20 C21 H21B 109.5 . .
H21A C21 H21B 109.5 . .
C20 C21 H21C 109.5 . .
H21A C21 H21C 109.5 . .
H21B C21 H21C 109.5 . .
C20 C22 H22A 109.5 . .
C20 C22 H22B 109.5 . .
H22A C22 H22B 109.5 . .
C20 C22 H22C 109.5 . .
H22A C22 H22C 109.5 . .
H22B C22 H22C 109.5 . .
C20 C23 H23A 109.5 . .
C20 C23 H23B 109.5 . .
H23A C23 H23B 109.5 . .
C20 C23 H23C 109.5 . .
H23A C23 H23C 109.5 . .
H23B C23 H23C 109.5 . .
C6 C24 C25 113.9(12) . .
C6 C24 C31 113.7(11) . .
C25 C24 C31 110.2(11) . .
C6 C24 H24 106.2 . .
C25 C24 H24 106.2 . .
C31 C24 H24 106.2 . .
C30 C25 C26 117.4(15) . .
C30 C25 C24 123.7(15) . .
C26 C25 C24 118.9(13) . .
C27 C26 C25 122.9(15) . .
C27 C26 H26 118.6 . .
C25 C26 H26 118.6 . .
C28 C27 C26 118.8(17) . .
C28 C27 H27 120.6 . .
C26 C27 H27 120.6 . .
C27 C28 C29 120.7(17) . .
C27 C28 H28 119.7 . .
C29 C28 H28 119.7 . .
C28 C29 C30 122.1(17) . .
C28 C29 H29 119.0 . .
C30 C29 H29 119.0 . .
C25 C30 C29 118.0(17) . .
C25 C30 H30 121.0 . .
C29 C30 H30 121.0 . .
C36 C31 C32 119.2(14) . .
C36 C31 C24 123.5(13) . .
C32 C31 C24 117.2(13) . .
C33 C32 C31 118.4(15) . .
C33 C32 H32 120.8 . .
C31 C32 H32 120.8 . .
C34 C33 C32 122.9(16) . .
C34 C33 H33 118.6 . .
C32 C33 H33 118.6 . .
C33 C34 C35 117.9(15) . .
C33 C34 H34 121.1 . .
C35 C34 H34 121.1 . .
C34 C35 C36 120.2(15) . .
C34 C35 H35 119.9 . .
C36 C35 H35 119.9 . .
C31 C36 C35 121.3(14) . .
C31 C36 H36 119.4 . .
C35 C36 H36 119.4 . .
C42 C37 C38 118.8(13) . .
C42 C37 N2 120.1(13) . .
C38 C37 N2 121.0(12) . .
C39 C38 C37 120.7(13) . .
C39 C38 C43 119.4(13) . .
C37 C38 C43 119.5(12) . .
C38 C39 C40 123.2(14) . .
C38 C39 H39 118.4 . .
C40 C39 H39 118.4 . .
C41 C40 C39 115.3(12) . .
C41 C40 C56 121.9(12) . .
C39 C40 C56 122.7(13) . .
C40 C41 C42 123.4(12) . .
C40 C41 H41 118.3 . .
C42 C41 H41 118.3 . .
C50 C43 C44 111.4(10) . .
C50 C43 C38 116.2(11) . .
C44 C43 C38 109.0(11) . .
C50 C43 H43 106.6 . .
C44 C43 H43 106.6 . .
C38 C43 H43 106.6 . .
C45 C44 C49 116.0(13) . .
C45 C44 C43 125.7(12) . .
C49 C44 C43 118.3(13) . .
C45 C44 Bi1 91.8(9) . .
C49 C44 Bi1 74.8(9) . .
C43 C44 Bi1 101.8(8) . .
C46 C45 C44 124.3(13) . .
C46 C45 H45 117.8 . .
C44 C45 H45 117.8 . .
C45 C46 C47 119.5(14) . .
C45 C46 H46 120.3 . .
C47 C46 H46 120.3 . .
C48 C47 C46 119.2(13) . .
C48 C47 H47 120.4 . .
C46 C47 H47 120.4 . .
C47 C48 C49 120.4(13) . .
C47 C48 H48 119.8 . .
C49 C48 H48 119.8 . .
C48 C49 C44 120.4(14) . .
C48 C49 Bi1 89.6(9) . .
C44 C49 Bi1 76.5(8) . .
C48 C49 H49 119.8 . .
C44 C49 H49 119.8 . .
Bi1 C49 H49 104.0 . .
C51 C50 C55 116.6(14) . .
C51 C50 C43 120.8(13) . .
C55 C50 C43 122.3(12) . .
C50 C51 C52 122.1(17) . .
C50 C51 H51 119.0 . .
C52 C51 H51 119.0 . .
C53 C52 C51 120.4(17) . .
C53 C52 H52 119.8 . .
C51 C52 H52 119.8 . .
C52 C53 C54 120.0(15) . .
C52 C53 H53 120.0 . .
C54 C53 H53 120.0 . .
C55 C54 C53 119.3(14) . .
C55 C54 H54 120.3 . .
C53 C54 H54 120.3 . .
C54 C55 C50 121.4(13) . .
C54 C55 H55 119.3 . .
C50 C55 H55 119.3 . .
C40 C56 C58 109.9(11) . .
C40 C56 C59 113.5(12) . .
C58 C56 C59 107.2(12) . .
C40 C56 C57 108.7(11) . .
C58 C56 C57 108.6(13) . .
C59 C56 C57 108.9(12) . .
C56 C57 H57A 109.5 . .
C56 C57 H57B 109.5 . .
H57A C57 H57B 109.5 . .
C56 C57 H57C 109.5 . .
H57A C57 H57C 109.5 . .
H57B C57 H57C 109.5 . .
C56 C58 H58A 109.5 . .
C56 C58 H58B 109.5 . .
H58A C58 H58B 109.5 . .
C56 C58 H58C 109.5 . .
H58A C58 H58C 109.5 . .
H58B C58 H58C 109.5 . .
C56 C59 H59A 109.5 . .
C56 C59 H59B 109.5 . .
H59A C59 H59B 109.5 . .
C56 C59 H59C 109.5 . .
H59A C59 H59C 109.5 . .
H59B C59 H59C 109.5 . .
C42 C60 C61 114.9(12) . .
C42 C60 C67 109.4(14) . .
C61 C60 C67 111.2(13) . .
C42 C60 H60 107.0 . .
C61 C60 H60 107.0 . .
C67 C60 H60 107.0 . .
C66 C61 C62 118.0(18) . .
C66 C61 C60 124.6(19) . .
C62 C61 C60 117.3(16) . .
C61 C62 C63 118.1(19) . .
C61 C62 H62 121.0 . .
C63 C62 H62 121.0 . .
C64 C63 C62 121(2) . .
C64 C63 H63 119.5 . .
C62 C63 H63 119.5 . .
C65 C64 C63 119(3) . .
C65 C64 H64 120.3 . .
C63 C64 H64 120.3 . .
C64 C65 C66 123(2) . .
C64 C65 H65 118.5 . .
C66 C65 H65 118.5 . .
C61 C66 C65 120(2) . .
C61 C66 H66 119.8 . .
C65 C66 H66 119.8 . .
C68 C67 C72 117(2) . .
C68 C67 C60 122.3(15) . .
C72 C67 C60 120.1(19) . .
C67 C68 C69 119.6(19) . .
C67 C68 H68 120.2 . .
C69 C68 H68 120.2 . .
C70 C69 C68 118.0(19) . .
C70 C69 H69 121.0 . .
C68 C69 H69 121.0 . .
C71 C70 C69 122.3(18) . .
C71 C70 H70 118.9 . .
C69 C70 H70 118.9 . .
C70 C71 C72 120.9(19) . .
C70 C71 H71 119.6 . .
C72 C71 H71 119.6 . .
C71 C72 C67 122(2) . .
C71 C72 H72 119.1 . .
C67 C72 H72 119.1 . .
F1 C73 C74 116.9(10) . .
F1 C73 C78 123.0(10) . .
C74 C73 C78 120.0 . .
C73 C74 C75 120.0 . .
C73 C74 H74 120.0 . .
C75 C74 H74 120.0 . .
C76 C75 C74 120.0 . .
C76 C75 H75 120.0 . .
C74 C75 H75 120.0 . .
C77 C76 C75 120.0 . .
C77 C76 H76 120.0 . .
C75 C76 H76 120.0 . .
C76 C77 C78 120.0 . .
C76 C77 H77 120.0 . .
C78 C77 H77 120.0 . .
C77 C78 C73 120.0 . .
C77 C78 H78 120.0 . .
C73 C78 H78 120.0 . .
F2A C79A C80A 119.0(7) . .
F2A C79A C84A 119.9(7) . .
C80A C79A C84A 120.0 . .
C81A C80A C79A 120.0 . .
C81A C80A H80A 120.0 . .
C79A C80A H80A 120.0 . .
C82A C81A C80A 120.0 . .
C82A C81A H81A 120.0 . .
C80A C81A H81A 120.0 . .
C83A C82A C81A 120.0 . .
C83A C82A H82A 120.0 . .
C81A C82A H82A 120.0 . .
C82A C83A C84A 120.0 . .
C82A C83A H83A 120.0 . .
C84A C83A H83A 120.0 . .
C83A C84A C79A 120.0 . .
C83A C84A H84A 120.0 . .
C79A C84A H84A 120.0 . .
F2B C79B C80B 119.4(14) . .
F2B C79B C84B 120.6(14) . .
C80B C79B C84B 120.0 . .
C81B C80B C79B 120.0 . .
C81B C80B H80B 120.0 . .
C79B C80B H80B 120.0 . .
C80B C81B C82B 120.0 . .
C80B C81B H81B 120.0 . .
C82B C81B H81B 120.0 . .
C83B C82B C81B 120.0 . .
C83B C82B H82B 120.0 . .
C81B C82B H82B 120.0 . .
C82B C83B C84B 120.0 . .
C82B C83B H83B 120.0 . .
C84B C83B H83B 120.0 . .
C83B C84B C79B 120.0 . .
C83B C84B H84B 120.0 . .
C79B C84B H84B 120.0 . .

loop_
_geom_bond_atom_site_label_1
_geom_bond_atom_site_label_2
_geom_bond_distance
_geom_bond_site_symmetry_2
Bi1 N2 2.080(11) .
Bi1 N1 2.131(11) .
Bi1 C49 2.848(14) .
Bi1 C44 2.870(15) .
Bi1 Sn2 3.2604(11) .
Sn2 N1 2.093(10) .
Sn2 N2 2.110(11) .
Sn2 Cl3 2.347(4) .
Sn2 Cl1 2.380(4) .
Sn2 Cl2 2.413(4) .
N1 C1 1.431(15) .
N2 C37 1.430(15) .
C1 C2 1.380(18) .
C1 C6 1.414(18) .
C2 C3 1.396(16) .
C2 C7 1.520(18) .
C3 C4 1.392(19) .
C3 H3 0.9500 .
C4 C5 1.39(2) .
C4 C20 1.543(19) .
C5 C6 1.420(17) .
C5 H5 0.9500 .
C6 C24 1.515(19) .
C7 C14 1.522(19) .
C7 C8 1.55(2) .
C7 H7 1.0000 .
C8 C13 1.380(19) .
C8 C9 1.393(17) .
C9 C10 1.361(18) .
C9 H9 0.9500 .
C10 C11 1.38(2) .
C10 H10 0.9500 .
C11 C12 1.397(19) .
C11 H11 0.9500 .
C42 C37 1.371(16) .
C42 C41 1.436(17) .
C42 C60 1.516(18) .
C12 C13 1.389(19) .
C12 H12 0.9500 .
C13 H13 0.9500 .
C14 C15 1.36(2) .
C14 C19 1.37(2) .
C15 C16 1.42(3) .
C15 H15 0.9500 .
C16 C17 1.40(3) .
C16 H16 0.9500 .
C17 C18 1.28(3) .
C17 H17 0.9500 .
C18 C19 1.36(2) .
C18 H18 0.9500 .
C19 H19 0.9500 .
C20 C23 1.50(2) .
C20 C21 1.56(2) .
C20 C22 1.56(2) .
C21 H21A 0.9800 .
C21 H21B 0.9800 .
C21 H21C 0.9800 .
C22 H22A 0.9800 .
C22 H22B 0.9800 .
C22 H22C 0.9800 .
C23 H23A 0.9800 .
C23 H23B 0.9800 .
C23 H23C 0.9800 .
C24 C25 1.52(2) .
C24 C31 1.545(18) .
C24 H24 1.0000 .
C25 C30 1.386(19) .
C25 C26 1.41(2) .
C26 C27 1.37(2) .
C26 H26 0.9500 .
C27 C28 1.35(2) .
C27 H27 0.9500 .
C28 C29 1.35(2) .
C28 H28 0.9500 .
C29 C30 1.41(2) .
C29 H29 0.9500 .
C30 H30 0.9500 .
C31 C36 1.36(2) .
C31 C32 1.404(18) .
C32 C33 1.378(19) .
C32 H32 0.9500 .
C33 C34 1.38(2) .
C33 H33 0.9500 .
C34 C35 1.38(2) .
C34 H34 0.9500 .
C35 C36 1.391(19) .
C35 H35 0.9500 .
C36 H36 0.9500 .
C37 C38 1.395(19) .
C38 C39 1.356(18) .
C38 C43 1.556(17) .
C39 C40 1.397(17) .
C39 H39 0.9500 .
C40 C41 1.362(19) .
C40 C56 1.520(18) .
C41 H41 0.9500 .
C43 C50 1.508(19) .
C43 C44 1.531(17) .
C43 H43 1.0000 .
C44 C45 1.376(17) .
C44 C49 1.416(18) .
C45 C46 1.365(18) .
C45 H45 0.9500 .
C46 C47 1.391(19) .
C46 H46 0.9500 .
C47 C48 1.377(18) .
C47 H47 0.9500 .
C48 C49 1.411(19) .
C48 H48 0.9500 .
C49 H49 0.9500 .
C50 C51 1.371(19) .
C50 C55 1.390(17) .
C51 C52 1.376(18) .
C51 H51 0.9500 .
C52 C53 1.34(2) .
C52 H52 0.9500 .
C53 C54 1.381(18) .
C53 H53 0.9500 .
C54 C55 1.38(2) .
C54 H54 0.9500 .
C55 H55 0.9500 .
C56 C58 1.526(19) .
C56 C59 1.529(17) .
C56 C57 1.532(18) .
C57 H57A 0.9800 .
C57 H57B 0.9800 .
C57 H57C 0.9800 .
C58 H58A 0.9800 .
C58 H58B 0.9800 .
C58 H58C 0.9800 .
C59 H59A 0.9800 .
C59 H59B 0.9800 .
C59 H59C 0.9800 .
C60 C61 1.52(2) .
C60 C67 1.54(3) .
C60 H60 1.0000 .
C61 C66 1.37(2) .
C61 C62 1.40(2) .
C62 C63 1.43(2) .
C62 H62 0.9500 .
C63 C64 1.35(3) .
C63 H63 0.9500 .
C64 C65 1.31(3) .
C64 H64 0.9500 .
C65 C66 1.38(3) .
C65 H65 0.9500 .
C66 H66 0.9500 .
C67 C68 1.37(2) .
C67 C72 1.38(2) .
C68 C69 1.45(3) .
C68 H68 0.9500 .
C69 C70 1.35(3) .
C69 H69 0.9500 .
C70 C71 1.31(3) .
C70 H70 0.9500 .
C71 C72 1.36(3) .
C71 H71 0.9500 .
C72 H72 0.9500 .
F1 C73 1.304(15) .
C73 C74 1.3900 .
C73 C78 1.3900 .
C74 C75 1.3900 .
C74 H74 0.9500 .
C75 C76 1.3900 .
C75 H75 0.9500 .
C76 C77 1.3900 .
C76 H76 0.9500 .
C77 C78 1.3900 .
C77 H77 0.9500 .
C78 H78 0.9500 .
F2A C79A 1.300(17) .
C79A C80A 1.3900 .
C79A C84A 1.3900 .
C80A C81A 1.3900 .
C80A H80A 0.9500 .
C81A C82A 1.3900 .
C81A H81A 0.9500 .
C82A C83A 1.3900 .
C82A H82A 0.9500 .
C83A C84A 1.3900 .
C83A H83A 0.9500 .
C84A H84A 0.9500 .
F2B C79B 1.297(17) .
C79B C80B 1.3900 .
C79B C84B 1.3900 .
C80B C81B 1.3900 .
C80B H80B 0.9500 .
C81B C82B 1.3900 .
C81B H81B 0.9500 .
C82B C83B 1.3900 .
C82B H82B 0.9500 .
C83B C84B 1.3900 .
C83B H83B 0.9500 .
C84B H84B 0.9500 .

loop_
_geom_torsion_atom_site_label_1
_geom_torsion_atom_site_label_2
_geom_torsion_atom_site_label_3
_geom_torsion_atom_site_label_4
_geom_torsion
_geom_torsion_site_symmetry_1
_geom_torsion_site_symmetry_2
_geom_torsion_site_symmetry_3
_geom_torsion_site_symmetry_4
Sn2 N1 C1 C2 -94.0(14) . . . .
Bi1 N1 C1 C2 63.5(17) . . . .
Sn2 N1 C1 C6 81.0(14) . . . .
Bi1 N1 C1 C6 -121.5(11) . . . .
C6 C1 C2 C3 8(2) . . . .
N1 C1 C2 C3 -177.4(12) . . . .
C6 C1 C2 C7 -177.2(12) . . . .
N1 C1 C2 C7 -2(2) . . . .
C1 C2 C3 C4 -5(2) . . . .
C7 C2 C3 C4 -179.6(12) . . . .
C2 C3 C4 C5 -1(2) . . . .
C2 C3 C4 C20 -179.4(13) . . . .
C3 C4 C5 C6 3(2) . . . .
C20 C4 C5 C6 -178.5(12) . . . .
C2 C1 C6 C5 -5.4(18) . . . .
N1 C1 C6 C5 179.4(11) . . . .
C2 C1 C6 C24 177.9(12) . . . .
N1 C1 C6 C24 2.6(18) . . . .
C4 C5 C6 C1 0.0(19) . . . .
C4 C5 C6 C24 177.0(12) . . . .
C1 C2 C7 C14 161.6(13) . . . .
C3 C2 C7 C14 -23.2(19) . . . .
C1 C2 C7 C8 -70.2(16) . . . .
C3 C2 C7 C8 105.1(15) . . . .
C2 C7 C8 C13 -25.8(18) . . . .
C14 C7 C8 C13 103.5(15) . . . .
C2 C7 C8 C9 152.1(13) . . . .
C14 C7 C8 C9 -78.5(15) . . . .
C13 C8 C9 C10 0(2) . . . .
C7 C8 C9 C10 -178.2(14) . . . .
C8 C9 C10 C11 1(2) . . . .
C9 C10 C11 C12 -2(2) . . . .
C10 C11 C12 C13 2(2) . . . .
C9 C8 C13 C12 1(2) . . . .
C7 C8 C13 C12 178.6(13) . . . .
C11 C12 C13 C8 -2(2) . . . .
C2 C7 C14 C15 99.1(17) . . . .
C8 C7 C14 C15 -29.2(19) . . . .
C2 C7 C14 C19 -81.3(16) . . . .
C8 C7 C14 C19 150.4(13) . . . .
C19 C14 C15 C16 4(3) . . . .
C7 C14 C15 C16 -176.2(15) . . . .
C14 C15 C16 C17 -4(3) . . . .
C15 C16 C17 C18 2(3) . . . .
C16 C17 C18 C19 1(3) . . . .
C17 C18 C19 C14 -1(3) . . . .
C15 C14 C19 C18 -1(2) . . . .
C7 C14 C19 C18 179.0(14) . . . .
C5 C4 C20 C23 -21(2) . . . .
C3 C4 C20 C23 157.5(17) . . . .
C5 C4 C20 C21 103.1(18) . . . .
C3 C4 C20 C21 -79(2) . . . .
C5 C4 C20 C22 -143.9(15) . . . .
C3 C4 C20 C22 34(2) . . . .
C1 C6 C24 C25 92.4(15) . . . .
C5 C6 C24 C25 -84.4(14) . . . .
C1 C6 C24 C31 -140.3(12) . . . .
C5 C6 C24 C31 42.9(16) . . . .
C6 C24 C25 C30 20.6(19) . . . .
C31 C24 C25 C30 -108.5(16) . . . .
C6 C24 C25 C26 -160.8(13) . . . .
C31 C24 C25 C26 70.2(16) . . . .
C30 C25 C26 C27 0(2) . . . .
C24 C25 C26 C27 -179.2(13) . . . .
C25 C26 C27 C28 3(2) . . . .
C26 C27 C28 C29 -5(3) . . . .
C27 C28 C29 C30 5(3) . . . .
C26 C25 C30 C29 0(2) . . . .
C24 C25 C30 C29 179.2(13) . . . .
C28 C29 C30 C25 -3(3) . . . .
C6 C24 C31 C36 -116.2(16) . . . .
C25 C24 C31 C36 13(2) . . . .
C6 C24 C31 C32 62.8(18) . . . .
C25 C24 C31 C32 -168.0(14) . . . .
C36 C31 C32 C33 -3(2) . . . .
C24 C31 C32 C33 178.2(14) . . . .
C31 C32 C33 C34 1(3) . . . .
C32 C33 C34 C35 -1(3) . . . .
C33 C34 C35 C36 2(3) . . . .
C32 C31 C36 C35 4(3) . . . .
C24 C31 C36 C35 -177.3(15) . . . .
C34 C35 C36 C31 -3(3) . . . .
C41 C42 C37 C38 7.2(19) . . . .
C60 C42 C37 C38 -166.3(13) . . . .
C41 C42 C37 N2 -175.1(11) . . . .
C60 C42 C37 N2 11(2) . . . .
Bi1 N2 C37 C42 -109.4(12) . . . .
Sn2 N2 C37 C42 96.9(14) . . . .
Bi1 N2 C37 C38 68.2(15) . . . .
Sn2 N2 C37 C38 -85.5(13) . . . .
C42 C37 C38 C39 -4.9(19) . . . .
N2 C37 C38 C39 177.5(12) . . . .
C42 C37 C38 C43 167.4(12) . . . .
N2 C37 C38 C43 -10.2(17) . . . .
C37 C38 C39 C40 -1(2) . . . .
C43 C38 C39 C40 -173.4(12) . . . .
C38 C39 C40 C41 4(2) . . . .
C38 C39 C40 C56 -178.9(12) . . . .
C39 C40 C41 C42 -1.5(19) . . . .
C56 C40 C41 C42 -178.5(13) . . . .
C37 C42 C41 C40 -4(2) . . . .
C60 C42 C41 C40 169.6(13) . . . .
C39 C38 C43 C50 -21.0(17) . . . .
C37 C38 C43 C50 166.6(11) . . . .
C39 C38 C43 C44 105.7(13) . . . .
C37 C38 C43 C44 -66.7(14) . . . .
C50 C43 C44 C45 99.4(17) . . . .
C38 C43 C44 C45 -30.1(18) . . . .
C50 C43 C44 C49 -80.7(15) . . . .
C38 C43 C44 C49 149.8(13) . . . .
C50 C43 C44 Bi1 -159.6(8) . . . .
C38 C43 C44 Bi1 70.9(10) . . . .
C49 C44 C45 C46 -2(2) . . . .
C43 C44 C45 C46 177.9(14) . . . .
Bi1 C44 C45 C46 72.0(16) . . . .
C44 C45 C46 C47 1(3) . . . .
C45 C46 C47 C48 0(2) . . . .
C46 C47 C48 C49 2(2) . . . .
C47 C48 C49 C44 -3(2) . . . .
C47 C48 C49 Bi1 -77.1(14) . . . .
C45 C44 C49 C48 3(2) . . . .
C43 C44 C49 C48 -176.8(12) . . . .
Bi1 C44 C49 C48 -81.5(13) . . . .
C45 C44 C49 Bi1 84.5(13) . . . .
C43 C44 C49 Bi1 -95.4(11) . . . .
C44 C43 C50 C51 141.1(13) . . . .
C38 C43 C50 C51 -93.4(15) . . . .
C44 C43 C50 C55 -32.6(17) . . . .
C38 C43 C50 C55 93.0(15) . . . .
C55 C50 C51 C52 0(2) . . . .
C43 C50 C51 C52 -173.5(12) . . . .
C50 C51 C52 C53 -2(2) . . . .
C51 C52 C53 C54 1(2) . . . .
C52 C53 C54 C55 2(2) . . . .
C53 C54 C55 C50 -3(2) . . . .
C51 C50 C55 C54 2(2) . . . .
C43 C50 C55 C54 175.9(13) . . . .
C41 C40 C56 C58 -127.9(14) . . . .
C39 C40 C56 C58 55.3(17) . . . .
C41 C40 C56 C59 -8.0(18) . . . .
C39 C40 C56 C59 175.3(13) . . . .
C41 C40 C56 C57 113.4(14) . . . .
C39 C40 C56 C57 -63.4(17) . . . .
C37 C42 C60 C61 -155.7(14) . . . .
C41 C42 C60 C61 31(2) . . . .
C37 C42 C60 C67 78.5(17) . . . .
C41 C42 C60 C67 -95.0(14) . . . .
C42 C60 C61 C66 -105(2) . . . .
C67 C60 C61 C66 20(2) . . . .
C42 C60 C61 C62 74(2) . . . .
C67 C60 C61 C62 -161.7(16) . . . .
C66 C61 C62 C63 -3(3) . . . .
C60 C61 C62 C63 178.2(15) . . . .
C61 C62 C63 C64 4(3) . . . .
C62 C63 C64 C65 -2(4) . . . .
C63 C64 C65 C66 -1(5) . . . .
C62 C61 C66 C65 0(3) . . . .
C60 C61 C66 C65 178.4(19) . . . .
C64 C65 C66 C61 2(4) . . . .
C42 C60 C67 C68 20.4(16) . . . .
C61 C60 C67 C68 -107.4(18) . . . .
C42 C60 C67 C72 -164.5(11) . . . .
C61 C60 C67 C72 67.6(17) . . . .
C72 C67 C68 C69 1(3) . . . .
C60 C67 C68 C69 175.8(17) . . . .
C67 C68 C69 C70 -2(3) . . . .
C68 C69 C70 C71 3(3) . . . .
C69 C70 C71 C72 -1(3) . . . .
C70 C71 C72 C67 -1(3) . . . .
C68 C67 C72 C71 1(2) . . . .
C60 C67 C72 C71 -174.4(14) . . . .
F1 C73 C74 C75 176.1(14) . . . .
C78 C73 C74 C75 0.0 . . . .
C73 C74 C75 C76 0.0 . . . .
C74 C75 C76 C77 0.0 . . . .
C75 C76 C77 C78 0.0 . . . .
C76 C77 C78 C73 0.0 . . . .
F1 C73 C78 C77 -175.9(15) . . . .
C74 C73 C78 C77 0.0 . . . .
F2A C79A C80A C81A 168(4) . . . .
C84A C79A C80A C81A 0.0 . . . .
C79A C80A C81A C82A 0.0 . . . .
C80A C81A C82A C83A 0.0 . . . .
C81A C82A C83A C84A 0.0 . . . .
C82A C83A C84A C79A 0.0 . . . .
F2A C79A C84A C83A -168(4) . . . .
C80A C79A C84A C83A 0.0 . . . .
F2B C79B C80B C81B -178(4) . . . .
C84B C79B C80B C81B 0.0 . . . .
C79B C80B C81B C82B 0.0 . . . .
C80B C81B C82B C83B 0.0 . . . .
C81B C82B C83B C84B 0.0 . . . .
C82B C83B C84B C79B 0.0 . . . .
F2B C79B C84B C83B 178(4) . . . .
C80B C79B C84B C83B 0.0 . . . .
